data_2021298
loop_
_publ_author_name
'Kalinowska-T\/lu\'scik, Justyna'
'Piaskowska, Agata'
'Ko\/laczkowski, Marcin'

_publ_section_title
;
 Multifunctional arylsulfonamide derivatives with 5-HT~6~/5-HT~7~ receptor
 antagonistic activity: a structural study
;
_journal_issue 11
_journal_name_full 'Acta Crystallographica Section C'
_journal_page_first
;
;
_journal_paper_doi 10.1107/S2053229618013748
_journal_volume 74
_journal_year 2018
_chemical_formula_iupac 'C25 H28 F2 N3 O3 S2 +, Cl -'
_chemical_formula_moiety 'C25 H28 F2 N3 O3 S2 +, Cl -'
_chemical_formula_sum 'C25 H28 Cl F2 N3 O3 S2'
_chemical_formula_weight 556.07
_chemical_name_systematic
'4-(6-Fluoro-1,2-benzoxazol-3-yl)-1-[4-(5-fluoro-3-methylbenzo[<i>b</i>]thiophene-2-sulfonamido)butyl]piperidin-1-ium chloride'
_space_group_IT_number 14
_symmetry_cell_setting monoclinic
_symmetry_space_group_name_Hall '-P 2ybc'
_symmetry_space_group_name_H-M 'P 1 21/c 1'
_atom_sites_solution_hydrogens mixed
_audit_creation_method 'WinGX routine CIF_UPDATE'
_cell_angle_alpha 90
_cell_angle_beta 103.972(2)
_cell_angle_gamma 90
_cell_formula_units_Z 4
_cell_length_a 5.99600(10)
_cell_length_b 41.1095(5)
_cell_length_c 10.4904(2)
_cell_measurement_reflns_used 17964
_cell_measurement_temperature 120(2)
_cell_measurement_theta_max 78.3413
_cell_measurement_theta_min 3.2224
_cell_volume 2509.30(7)
_computing_cell_refinement
;
CrysAlis PRO (Rigaku OD, 2015)
;
_computing_data_collection
;
CrysAlis PRO (Rigaku OD, 2015)
;
_computing_data_reduction
;
CrysAlis PRO (Rigaku OD, 2015)
;
_computing_molecular_graphics
;
Mercury (Macrae <i>et al.</i>,  2008)
;
_computing_publication_material
;
WinGX (Farrugia, 2012) and publCIF (Westrip, 2010)
;
_computing_structure_refinement
;
SHELXL2014 (Sheldrick, 2015)
;
_computing_structure_solution
;
SIR2004 (Burla <i>et al.</i>,  2005)
;
_diffrn_ambient_temperature 120(2)
_diffrn_detector_area_resol_mean 10.3756
_diffrn_measured_fraction_theta_full 0.999
_diffrn_measured_fraction_theta_max 0.977
_diffrn_measurement_device_type 'Rigaku OD SuperNova Dual source diffractometer with an Atlas detector'
_diffrn_measurement_method '\w scans'
_diffrn_radiation_monochromator mirror
_diffrn_radiation_type CuK\a
_diffrn_radiation_wavelength 1.54184
_diffrn_reflns_av_R_equivalents 0.0624
_diffrn_reflns_av_unetI/netI 0.0691
_diffrn_reflns_limit_h_max 7
_diffrn_reflns_limit_h_min -7
_diffrn_reflns_limit_k_max 51
_diffrn_reflns_limit_k_min -51
_diffrn_reflns_limit_l_max 13
_diffrn_reflns_limit_l_min -11
_diffrn_reflns_number 50888
_diffrn_reflns_theta_full 67.684
_diffrn_reflns_theta_max 78.573
_diffrn_reflns_theta_min 4.302
_exptl_absorpt_coefficient_mu 3.327
_exptl_absorpt_correction_T_max 1
_exptl_absorpt_correction_T_min 0.31383
_exptl_absorpt_correction_type multi-scan
_exptl_absorpt_process_details
;
(CrysAlis PRO; Rigaku OD, 2015)
;
_exptl_crystal_colour white
_exptl_crystal_density_diffrn 1.472
_exptl_crystal_description plate
_exptl_crystal_F_000 1160
_exptl_crystal_size_max 0.45
_exptl_crystal_size_mid 0.2
_exptl_crystal_size_min 0.05
_refine_diff_density_max 0.299
_refine_diff_density_min -0.437
_refine_ls_extinction_method none
_refine_ls_goodness_of_fit_ref 1.053
_refine_ls_hydrogen_treatment mixed
_refine_ls_matrix_type full
_refine_ls_number_parameters 333
_refine_ls_number_reflns 5288
_refine_ls_number_restraints 0
_refine_ls_restrained_S_all 1.053
_refine_ls_R_factor_all 0.0438
_refine_ls_R_factor_gt 0.0378
_refine_ls_shift/su_max 0.001
_refine_ls_shift/su_mean 0
_refine_ls_structure_factor_coef Fsqd
_refine_ls_weighting_details 'w=1/[\s^2^(Fo^2^)+(0.0438P)^2^+1.8028P] where P=(Fo^2^+2Fc^2^)/3'
_refine_ls_weighting_scheme calc
_refine_ls_wR_factor_gt 0.0893
_refine_ls_wR_factor_ref 0.0936
_reflns_number_gt 4690
_reflns_number_total 5288
_reflns_threshold_expression 'I > 2\s(I)'
_cod_data_source_file sk3705sup1.cif
_cod_data_source_block II
_cod_original_sg_symbol_H-M 'P 21/c'
_cod_database_code 2021298
_shelx_estimated_absorpt_t_min 0.316
_shelx_estimated_absorpt_t_max 0.851
_shelxl_version_number 2014/6

loop_
_symmetry_equiv_pos_as_xyz
'x, y, z'
'-x, y+1/2, -z+1/2'
'-x, -y, -z'
'x, -y-1/2, z-1/2'

loop_
_atom_site_type_symbol
_atom_site_label
_atom_site_fract_x
_atom_site_fract_y
_atom_site_fract_z
_atom_site_U_iso_or_equiv
_atom_site_adp_type
_atom_site_calc_flag
_atom_site_occupancy
N N1 0.3469(3) 0.38338(4) 0.41884(16) 0.0227(3) Uani d 1
O O2 0.2279(2) 0.41382(3) 0.38971(14) 0.0243(3) Uani d 1
C C3 0.3355(3) 0.43088(4) 0.31132(19) 0.0222(4) Uani d 1
C C4 0.2709(3) 0.46140(5) 0.2570(2) 0.0278(4) Uani d 1
H H4 0.144 0.4733 0.2726 0.033 Uiso calc 1
C C5 0.4073(4) 0.47270(4) 0.1793(2) 0.0304(5) Uani d 1
F F5 0.3540(2) 0.50229(3) 0.12117(15) 0.0423(3) Uani d 1
C C6 0.5959(4) 0.45640(5) 0.1535(2) 0.0292(4) Uani d 1
H H6 0.6822 0.4659 0.0982 0.035 Uiso calc 1
C C7 0.6554(3) 0.42605(5) 0.20984(19) 0.0247(4) Uani d 1
H H7 0.7834 0.4144 0.1948 0.03 Uiso calc 1
C C8 0.5210(3) 0.41336(4) 0.28917(18) 0.0201(4) Uani d 1
C C9 0.5150(3) 0.38359(4) 0.36059(17) 0.0189(3) Uani d 1
C C10 0.6725(3) 0.35479(4) 0.36966(18) 0.0191(3) Uani d 1
H H10 0.7589 0.3571 0.2997 0.023 Uiso calc 1
C C11 0.8489(3) 0.35309(4) 0.50310(18) 0.0200(3) Uani d 1
H H11A 0.9462 0.3728 0.5155 0.024 Uiso calc 1
H H11B 0.7676 0.3522 0.5747 0.024 Uiso calc 1
C C12 0.9991(3) 0.32305(4) 0.50872(19) 0.0209(4) Uani d 1
H H12A 1.0854 0.3243 0.4394 0.025 Uiso calc 1
H H12B 1.1113 0.3219 0.595 0.025 Uiso calc 1
N N13 0.8501(2) 0.29320(3) 0.48882(15) 0.0176(3) Uani d 1
C C14 0.6905(3) 0.29374(4) 0.35501(19) 0.0221(4) Uani d 1
H H14A 0.5975 0.2736 0.3406 0.027 Uiso calc 1
H H14B 0.78 0.2949 0.2872 0.027 Uiso calc 1
C C15 0.5339(3) 0.32319(4) 0.34434(19) 0.0224(4) Uani d 1
H H15A 0.4385 0.3212 0.4089 0.027 Uiso calc 1
H H15B 0.4296 0.3239 0.2555 0.027 Uiso calc 1
C C16 0.9798(3) 0.26172(4) 0.52098(19) 0.0209(4) Uani d 1
H H16A 0.8681 0.2442 0.524 0.025 Uiso calc 1
H H16B 1.0832 0.2636 0.6098 0.025 Uiso calc 1
C C17 1.1217(3) 0.25179(4) 0.42587(19) 0.0212(4) Uani d 1
H H17A 1.2323 0.2693 0.4201 0.025 Uiso calc 1
H H17B 1.0196 0.2486 0.3373 0.025 Uiso calc 1
C C18 1.2530(3) 0.22010(4) 0.47179(19) 0.0216(4) Uani d 1
H H18A 1.4 0.2205 0.4446 0.026 Uiso calc 1
H H18B 1.2902 0.2194 0.569 0.026 Uiso calc 1
C C19 1.1234(3) 0.18911(4) 0.41868(19) 0.0217(4) Uani d 1
H H19A 1.0978 0.1888 0.3219 0.026 Uiso calc 1
H H19B 1.2197 0.1701 0.4539 0.026 Uiso calc 1
N N20 0.8990(3) 0.18602(4) 0.45308(16) 0.0195(3) Uani d 1
S S21 0.84895(7) 0.15446(2) 0.53242(4) 0.01825(10) Uani d 1
O O21A 0.6165(2) 0.15725(3) 0.54481(13) 0.0241(3) Uani d 1
O O21B 1.0326(2) 0.15125(3) 0.64862(13) 0.0244(3) Uani d 1
C C22 0.8704(3) 0.11991(4) 0.43722(18) 0.0187(3) Uani d 1
S S23 1.12214(8) 0.09738(2) 0.48311(5) 0.02286(11) Uani d 1
C C24 1.0334(3) 0.07323(4) 0.34468(19) 0.0235(4) Uani d 1
C C25 1.1618(4) 0.04850(5) 0.3047(2) 0.0296(4) Uani d 1
H H25 1.3092 0.0427 0.3567 0.035 Uiso calc 1
C C26 1.0684(4) 0.03276(5) 0.1879(2) 0.0338(5) Uani d 1
H H26 1.1527 0.0163 0.1567 0.041 Uiso calc 1
C C27 0.8491(4) 0.04131(5) 0.1164(2) 0.0321(5) Uani d 1
F F27 0.7611(3) 0.02477(3) 0.00290(14) 0.0483(4) Uani d 1
C C28 0.7188(4) 0.06524(5) 0.1529(2) 0.0270(4) Uani d 1
H H28 0.5693 0.0702 0.1014 0.032 Uiso calc 1
C C29 0.8146(3) 0.08223(4) 0.26959(18) 0.0214(4) Uani d 1
C C30 0.7202(3) 0.10975(4) 0.32469(18) 0.0190(3) Uani d 1
C C31 0.4918(3) 0.12477(5) 0.26257(19) 0.0229(4) Uani d 1
H H31A 0.4193 0.1127 0.1827 0.034 Uiso calc 0.5
H H31B 0.3927 0.1239 0.3244 0.034 Uiso calc 0.5
H H31C 0.514 0.1475 0.2401 0.034 Uiso calc 0.5
H H31D 0.4647 0.1433 0.3154 0.034 Uiso calc 0.5
H H31E 0.4913 0.1322 0.1737 0.034 Uiso calc 0.5
H H31F 0.37 0.1086 0.258 0.034 Uiso calc 0.5
Cl Cl1 0.56190(7) 0.28677(2) 0.69293(4) 0.02109(10) Uani d 1
H H13 0.762(4) 0.2944(5) 0.551(2) 0.021(5) Uiso d 1
H H20 0.790(5) 0.1909(6) 0.393(3) 0.038(7) Uiso d 1

loop_
_atom_site_aniso_label
_atom_site_aniso_U_11
_atom_site_aniso_U_22
_atom_site_aniso_U_33
_atom_site_aniso_U_12
_atom_site_aniso_U_13
_atom_site_aniso_U_23
N1 0.0248(8) 0.0209(7) 0.0227(8) 0.0056(6) 0.0067(6) 0.0024(6)
O2 0.0243(6) 0.0231(6) 0.0265(7) 0.0063(5) 0.0078(5) 0.0022(5)
C3 0.0219(8) 0.0226(9) 0.0202(9) 0.0000(7) 0.0016(7) -0.0008(7)
C4 0.0273(9) 0.0210(9) 0.0315(11) 0.0027(7) -0.0002(8) -0.0007(8)
C5 0.0348(11) 0.0182(9) 0.0320(11) -0.0020(7) -0.0038(9) 0.0046(8)
F5 0.0482(8) 0.0231(6) 0.0517(9) 0.0010(5) 0.0046(6) 0.0153(6)
C6 0.0308(10) 0.0279(10) 0.0276(11) -0.0068(8) 0.0046(8) 0.0062(8)
C7 0.0240(9) 0.0260(9) 0.0226(10) -0.0021(7) 0.0027(7) 0.0012(7)
C8 0.0213(8) 0.0197(8) 0.0178(9) 0.0003(6) 0.0015(7) 0.0005(6)
C9 0.0206(8) 0.0206(8) 0.0146(9) 0.0005(6) 0.0027(6) 0.0002(6)
C10 0.0205(8) 0.0198(8) 0.0181(9) 0.0026(6) 0.0067(7) 0.0016(6)
C11 0.0182(8) 0.0199(8) 0.0216(9) 0.0005(6) 0.0043(7) -0.0018(7)
C12 0.0165(8) 0.0211(8) 0.0238(10) -0.0002(6) 0.0025(7) 0.0000(7)
N13 0.0176(7) 0.0196(7) 0.0172(8) 0.0016(5) 0.0070(6) 0.0009(5)
C14 0.0210(8) 0.0217(8) 0.0219(10) 0.0013(6) 0.0017(7) -0.0031(7)
C15 0.0189(8) 0.0224(8) 0.0238(10) 0.0015(7) 0.0009(7) -0.0024(7)
C16 0.0223(8) 0.0203(8) 0.0211(10) 0.0043(6) 0.0071(7) 0.0029(7)
C17 0.0212(8) 0.0211(8) 0.0231(10) 0.0015(6) 0.0087(7) 0.0014(7)
C18 0.0180(8) 0.0219(8) 0.0250(10) 0.0022(6) 0.0056(7) -0.0006(7)
C19 0.0218(8) 0.0219(8) 0.0231(10) 0.0018(7) 0.0085(7) -0.0015(7)
N20 0.0179(7) 0.0211(7) 0.0192(8) 0.0018(5) 0.0039(6) 0.0013(6)
S21 0.0173(2) 0.0231(2) 0.0143(2) 0.00120(14) 0.00367(15) -0.00109(15)
O21A 0.0193(6) 0.0314(7) 0.0228(7) 0.0009(5) 0.0072(5) -0.0025(5)
O21B 0.0225(6) 0.0339(7) 0.0150(7) 0.0025(5) 0.0009(5) -0.0008(5)
C22 0.0206(8) 0.0198(8) 0.0165(9) 0.0020(6) 0.0062(7) 0.0018(6)
S23 0.0217(2) 0.0231(2) 0.0221(2) 0.00437(15) 0.00199(17) 0.00030(16)
C24 0.0273(9) 0.0207(8) 0.0231(10) 0.0024(7) 0.0075(8) 0.0013(7)
C25 0.0309(10) 0.0253(9) 0.0326(12) 0.0079(8) 0.0078(9) -0.0003(8)
C26 0.0447(12) 0.0236(9) 0.0350(12) 0.0094(8) 0.0130(10) -0.0025(8)
C27 0.0475(12) 0.0238(9) 0.0236(11) 0.0036(8) 0.0060(9) -0.0053(8)
F27 0.0678(10) 0.0371(7) 0.0326(8) 0.0142(7) -0.0020(7) -0.0159(6)
C28 0.0349(10) 0.0229(9) 0.0211(10) 0.0029(7) 0.0025(8) -0.0007(7)
C29 0.0262(9) 0.0183(8) 0.0202(9) 0.0002(7) 0.0068(7) 0.0014(7)
C30 0.0213(8) 0.0195(8) 0.0172(9) -0.0005(6) 0.0066(7) 0.0023(6)
C31 0.0222(9) 0.0261(9) 0.0191(9) 0.0021(7) 0.0023(7) -0.0007(7)
Cl1 0.01978(19) 0.0257(2) 0.0180(2) -0.00133(15) 0.00501(15) -0.00023(15)

loop_
_atom_type_symbol
_atom_type_description
_atom_type_scat_dispersion_real
_atom_type_scat_dispersion_imag
_atom_type_scat_source
C C 0.0181 0.0091 'International Tables Vol C Tables 4.2.6.8 and 6.1.1.4'
H H 0 0 'International Tables Vol C Tables 4.2.6.8 and 6.1.1.4'
N N 0.0311 0.018 'International Tables Vol C Tables 4.2.6.8 and 6.1.1.4'
O O 0.0492 0.0322 'International Tables Vol C Tables 4.2.6.8 and 6.1.1.4'
F F 0.0727 0.0534 'International Tables Vol C Tables 4.2.6.8 and 6.1.1.4'
S S 0.3331 0.5567 'International Tables Vol C Tables 4.2.6.8 and 6.1.1.4'
Cl Cl 0.3639 0.7018 'International Tables Vol C Tables 4.2.6.8 and 6.1.1.4'

loop_
_geom_angle_atom_site_label_1
_geom_angle_atom_site_label_2
_geom_angle_atom_site_label_3
_geom_angle
C9 N1 O2 107.22(14)
C3 O2 N1 107.15(13)
O2 C3 C8 110.48(16)
O2 C3 C4 125.97(18)
C8 C3 C4 123.54(19)
C5 C4 C3 113.73(19)
C5 C4 H4 123.1
C3 C4 H4 123.1
F5 C5 C4 117.43(19)
F5 C5 C6 117.0(2)
C4 C5 C6 125.53(18)
C7 C6 C5 119.06(19)
C7 C6 H6 120.5
C5 C6 H6 120.5
C6 C7 C8 117.65(18)
C6 C7 H7 121.2
C8 C7 H7 121.2
C3 C8 C7 120.49(17)
C3 C8 C9 103.41(16)
C7 C8 C9 136.08(17)
N1 C9 C8 111.73(16)
N1 C9 C10 120.80(16)
C8 C9 C10 127.46(16)
C9 C10 C15 110.54(14)
C9 C10 C11 112.13(15)
C15 C10 C11 110.15(14)
C9 C10 H10 108
C15 C10 H10 108
C11 C10 H10 108
C12 C11 C10 110.04(15)
C12 C11 H11A 109.7
C10 C11 H11A 109.7
C12 C11 H11B 109.7
C10 C11 H11B 109.7
H11A C11 H11B 108.2
N13 C12 C11 109.34(14)
N13 C12 H12A 109.8
C11 C12 H12A 109.8
N13 C12 H12B 109.8
C11 C12 H12B 109.8
H12A C12 H12B 108.3
C14 N13 C12 110.02(14)
C14 N13 C16 113.69(14)
C12 N13 C16 114.43(13)
C14 N13 H13 108.3(14)
C12 N13 H13 106.1(13)
C16 N13 H13 103.7(13)
N13 C14 C15 108.96(15)
N13 C14 H14A 109.9
C15 C14 H14A 109.9
N13 C14 H14B 109.9
C15 C14 H14B 109.9
H14A C14 H14B 108.3
C14 C15 C10 111.31(14)
C14 C15 H15A 109.4
C10 C15 H15A 109.4
C14 C15 H15B 109.4
C10 C15 H15B 109.4
H15A C15 H15B 108
N13 C16 C17 115.19(15)
N13 C16 H16A 108.5
C17 C16 H16A 108.5
N13 C16 H16B 108.5
C17 C16 H16B 108.5
H16A C16 H16B 107.5
C16 C17 C18 110.37(15)
C16 C17 H17A 109.6
C18 C17 H17A 109.6
C16 C17 H17B 109.6
C18 C17 H17B 109.6
H17A C17 H17B 108.1
C19 C18 C17 114.58(15)
C19 C18 H18A 108.6
C17 C18 H18A 108.6
C19 C18 H18B 108.6
C17 C18 H18B 108.6
H18A C18 H18B 107.6
N20 C19 C18 113.29(15)
N20 C19 H19A 108.9
C18 C19 H19A 108.9
N20 C19 H19B 108.9
C18 C19 H19B 108.9
H19A C19 H19B 107.7
C19 N20 S21 119.32(12)
C19 N20 H20 113.1(19)
S21 N20 H20 112.6(19)
O21A S21 O21B 119.48(8)
O21A S21 N20 106.80(8)
O21B S21 N20 108.19(8)
O21A S21 C22 108.76(8)
O21B S21 C22 105.16(8)
N20 S21 C22 108.02(8)
C30 C22 S23 115.08(13)
C30 C22 S21 127.92(14)
S23 C22 S21 116.80(10)
C24 S23 C22 90.16(9)
C25 C24 C29 121.96(18)
C25 C24 S23 125.97(16)
C29 C24 S23 112.00(14)
C26 C25 C24 118.20(19)
C26 C25 H25 120.9
C24 C25 H25 120.9
C25 C26 C27 119.22(19)
C25 C26 H26 120.4
C27 C26 H26 120.4
F27 C27 C28 118.5(2)
F27 C27 C26 117.47(19)
C28 C27 C26 124.04(19)
C27 C28 C29 117.39(19)
C27 C28 H28 121.3
C29 C28 H28 121.3
C28 C29 C24 119.13(17)
C28 C29 C30 128.27(17)
C24 C29 C30 112.57(16)
C22 C30 C29 110.17(16)
C22 C30 C31 126.29(16)
C29 C30 C31 123.53(16)
C30 C31 H31A 109.5
C30 C31 H31B 109.5
H31A C31 H31B 109.5
C30 C31 H31C 109.5
H31A C31 H31C 109.5
H31B C31 H31C 109.5
C30 C31 H31D 109.5
H31A C31 H31D 141.1
H31B C31 H31D 56.3
H31C C31 H31D 56.3
C30 C31 H31E 109.5
H31A C31 H31E 56.3
H31B C31 H31E 141.1
H31C C31 H31E 56.3
H31D C31 H31E 109.5
C30 C31 H31F 109.5
H31A C31 H31F 56.3
H31B C31 H31F 56.3
H31C C31 H31F 141.1
H31D C31 H31F 109.5
H31E C31 H31F 109.5

loop_
_geom_bond_atom_site_label_1
_geom_bond_atom_site_label_2
_geom_bond_distance
N1 C9 1.299(2)
N1 O2 1.4366(18)
O2 C3 1.357(2)
C3 C8 1.391(3)
C3 C4 1.393(3)
C4 C5 1.368(3)
C4 H4 0.95
C5 F5 1.364(2)
C5 C6 1.396(3)
C6 C7 1.390(3)
C6 H6 0.95
C7 C8 1.392(3)
C7 H7 0.95
C8 C9 1.440(2)
C9 C10 1.503(2)
C10 C15 1.530(2)
C10 C11 1.539(2)
C10 H10 1
C11 C12 1.521(2)
C11 H11A 0.99
C11 H11B 0.99
C12 N13 1.502(2)
C12 H12A 0.99
C12 H12B 0.99
N13 C14 1.496(2)
N13 C16 1.505(2)
N13 H13 0.94(2)
C14 C15 1.520(2)
C14 H14A 0.99
C14 H14B 0.99
C15 H15A 0.99
C15 H15B 0.99
C16 C17 1.515(2)
C16 H16A 0.99
C16 H16B 0.99
C17 C18 1.538(2)
C17 H17A 0.99
C17 H17B 0.99
C18 C19 1.525(2)
C18 H18A 0.99
C18 H18B 0.99
C19 N20 1.480(2)
C19 H19A 0.99
C19 H19B 0.99
N20 S21 1.6086(16)
N20 H20 0.82(3)
S21 O21A 1.4355(13)
S21 O21B 1.4379(13)
S21 C22 1.7587(18)
C22 C30 1.366(3)
C22 S23 1.7371(17)
S23 C24 1.733(2)
C24 C25 1.399(3)
C24 C29 1.407(3)
C25 C26 1.379(3)
C25 H25 0.95
C26 C27 1.393(3)
C26 H26 0.95
C27 F27 1.362(2)
C27 C28 1.368(3)
C28 C29 1.406(3)
C28 H28 0.95
C29 C30 1.447(2)
C30 C31 1.501(2)
C31 H31A 0.98
C31 H31B 0.98
C31 H31C 0.98
C31 H31D 0.98
C31 H31E 0.98
C31 H31F 0.98

loop_
_geom_hbond_atom_site_label_D
_geom_hbond_atom_site_label_H
_geom_hbond_atom_site_label_A
_geom_hbond_site_symmetry_A
_geom_hbond_distance_DH
_geom_hbond_distance_HA
_geom_hbond_distance_DA
_geom_hbond_angle_DHA
N13 H13 Cl1 . 0.94(2) 2.15(2) 3.0706(16) 168.7(19)
N20 H20 Cl1 4_565 0.82(3) 2.39(3) 3.1814(16) 163(3)
C14 H14A Cl1 4_565 0.99 2.91 3.7157(18) 139.7
C6 H6 F5 3_665 0.95 2.61 3.420(2) 143.4
C25 H25 F5 2_745 0.95 2.58 3.399(2) 144.3
C26 H26 F27 3_755 0.95 2.52 3.411(2) 156.9
C16 H16A N20 . 0.99 2.52 3.203(2) 125.6
C10 H10 O21B 4_565 1 2.56 3.538(2) 164.4
C15 H15B O21B 4_465 0.99 2.58 3.373(2) 136.6
C19 H19B O21A 1_655 0.99 2.4 3.212(2) 139.1

loop_
_geom_torsion_atom_site_label_1
_geom_torsion_atom_site_label_2
_geom_torsion_atom_site_label_3
_geom_torsion_atom_site_label_4
_geom_torsion
C9 N1 O2 C3 0.69(19)
N1 O2 C3 C8 -0.8(2)
N1 O2 C3 C4 177.97(18)
O2 C3 C4 C5 -178.67(18)
C8 C3 C4 C5 0.0(3)
C3 C4 C5 F5 179.28(17)
C3 C4 C5 C6 -0.2(3)
F5 C5 C6 C7 -179.51(18)
C4 C5 C6 C7 0.0(3)
C5 C6 C7 C8 0.4(3)
O2 C3 C8 C7 179.26(16)
C4 C3 C8 C7 0.4(3)
O2 C3 C8 C9 0.7(2)
C4 C3 C8 C9 -178.18(17)
C6 C7 C8 C3 -0.6(3)
C6 C7 C8 C9 177.4(2)
O2 N1 C9 C8 -0.3(2)
O2 N1 C9 C10 -179.02(15)
C3 C8 C9 N1 -0.2(2)
C7 C8 C9 N1 -178.5(2)
C3 C8 C9 C10 178.42(17)
C7 C8 C9 C10 0.2(3)
N1 C9 C10 C15 46.4(2)
C8 C9 C10 C15 -132.10(18)
N1 C9 C10 C11 -76.9(2)
C8 C9 C10 C11 104.6(2)
C9 C10 C11 C12 178.33(15)
C15 C10 C11 C12 54.78(19)
C10 C11 C12 N13 -58.92(19)
C11 C12 N13 C14 63.14(18)
C11 C12 N13 C16 -167.42(15)
C12 N13 C14 C15 -62.11(18)
C16 N13 C14 C15 168.06(15)
N13 C14 C15 C10 58.1(2)
C9 C10 C15 C14 -179.20(15)
C11 C10 C15 C14 -54.7(2)
C14 N13 C16 C17 57.0(2)
C12 N13 C16 C17 -70.6(2)
N13 C16 C17 C18 177.81(14)
C16 C17 C18 C19 90.21(19)
C17 C18 C19 N20 -58.1(2)
C18 C19 N20 S21 -122.75(15)
C19 N20 S21 O21A -176.74(13)
C19 N20 S21 O21B 53.45(16)
C19 N20 S21 C22 -59.90(16)
O21A S21 C22 C30 42.95(19)
O21B S21 C22 C30 172.04(16)
N20 S21 C22 C30 -72.61(18)
O21A S21 C22 S23 -142.50(10)
O21B S21 C22 S23 -13.41(13)
N20 S21 C22 S23 101.95(11)
C30 C22 S23 C24 1.47(15)
S21 C22 S23 C24 -173.79(11)
C22 S23 C24 C25 175.61(19)
C22 S23 C24 C29 -1.50(15)
C29 C24 C25 C26 0.1(3)
S23 C24 C25 C26 -176.78(16)
C24 C25 C26 C27 -1.8(3)
C25 C26 C27 F27 -178.7(2)
C25 C26 C27 C28 1.6(4)
F27 C27 C28 C29 -179.25(18)
C26 C27 C28 C29 0.5(3)
C27 C28 C29 C24 -2.2(3)
C27 C28 C29 C30 175.43(19)
C25 C24 C29 C28 2.0(3)
S23 C24 C29 C28 179.22(15)
C25 C24 C29 C30 -176.00(18)
S23 C24 C29 C30 1.3(2)
S23 C22 C30 C29 -1.0(2)
S21 C22 C30 C29 173.63(13)
S23 C22 C30 C31 -179.71(14)
S21 C22 C30 C31 -5.1(3)
C28 C29 C30 C22 -177.91(19)
C24 C29 C30 C22 -0.2(2)
C28 C29 C30 C31 0.8(3)
C24 C29 C30 C31 178.58(17)

_cod_database_fobs_code 2021298
